data_4020877
loop_
_publ_author_name
'Chia-Hui Chien'
'Man-kit Leung'
'Jen-Kuan Su'
'Gene-Hsiang Li'
'Yi-Hung Liu'
'Yu Wang'

_publ_section_title
;
 Substituent Effects on Pyrid-2-yl Ureas toward Intramolecular
 Hydrogen Bonding and Cytosine Complexation
;
_journal_name_full 'Journal of Organic Chemistry'
_journal_page_first 1866
_journal_page_last 1871
_journal_paper_doi 10.1021/jo0355808
_journal_volume 69
_journal_year 2004
_chemical_formula_sum 'C12 H13 I N4 O'
_chemical_formula_weight 356.16
_space_group_IT_number 2
_symmetry_cell_setting triclinic
_symmetry_space_group_name_Hall '-P 1'
_symmetry_space_group_name_H-M 'P -1'
_cell_angle_alpha 70.0790(10)
_cell_angle_beta 87.3290(10)
_cell_angle_gamma 72.5450(10)
_cell_formula_units_Z 4
_cell_length_a 7.6700(2)
_cell_length_b 12.2458(3)
_cell_length_c 16.1077(4)
_cell_measurement_temperature 295(2)
_cell_volume 1354.29(6)
_diffrn_ambient_temperature 295(2)
_exptl_crystal_density_diffrn 1.747
_refine_ls_R_factor_obs 0.0710
_refine_ls_wR_factor_obs 0.1797
_cod_depositor_comments
;
The following automatic conversions were performed:
'_symmetry_cell_setting' value 'Triclinic' changed to 'triclinic'
according to '/home/saulius/struct/CIF-dictionaries/cif_core.dic'
dictionary named 'cif_core.dic' version 2.4.1 from 2010-06-29.

Automatic conversion script
Id: cif_fix_enum 1527 2010-12-29 10:47:43Z saulius 
;
_cod_database_code 4020877

loop_
_symmetry_equiv_pos_as_xyz
'x, y, z'
'-x, -y, -z'

loop_
_atom_site_aniso_label
_atom_site_aniso_U_11
_atom_site_aniso_U_22
_atom_site_aniso_U_33
_atom_site_aniso_U_23
_atom_site_aniso_U_13
_atom_site_aniso_U_12
I1 0.0613(6) 0.0395(5) 0.0448(5) -0.0133(4) 0.0046(4) -0.0205(4)
I2 0.0641(7) 0.0435(5) 0.0536(6) -0.0219(4) -0.0009(4) -0.0199(4)
O1 0.114(9) 0.048(6) 0.050(6) -0.004(5) -0.015(6) -0.036(6)
O2 0.135(10) 0.067(7) 0.045(6) -0.019(5) -0.003(6) -0.056(7)
N1 0.067(7) 0.036(5) 0.030(5) -0.003(4) -0.002(5) -0.021(5)
N2 0.066(7) 0.021(5) 0.053(6) -0.007(5) -0.011(5) -0.012(5)
N3 0.043(6) 0.038(5) 0.036(5) -0.014(4) 0.002(4) -0.013(5)
N4 0.056(7) 0.048(6) 0.050(6) -0.017(5) 0.005(5) -0.015(5)
N5 0.062(7) 0.037(6) 0.042(6) -0.020(5) -0.002(5) -0.018(5)
N6 0.065(7) 0.046(6) 0.047(6) -0.020(5) 0.002(5) -0.029(5)
N7 0.049(6) 0.043(6) 0.041(6) -0.017(5) 0.005(5) -0.017(5)
N8 0.054(7) 0.054(7) 0.050(6) -0.019(5) -0.001(5) -0.017(5)
C1 0.052(8) 0.032(6) 0.040(7) -0.012(6) -0.001(6) -0.009(6)
C2 0.050(8) 0.036(7) 0.048(7) -0.019(6) 0.010(6) -0.016(6)
C3 0.078(10) 0.046(8) 0.053(8) -0.020(7) 0.006(7) -0.023(7)
C4 0.087(11) 0.057(9) 0.034(7) -0.013(6) -0.004(7) -0.025(8)
C5 0.065(9) 0.057(9) 0.064(9) -0.037(7) 0.012(7) -0.026(7)
C6 0.067(9) 0.053(8) 0.062(9) -0.030(7) 0.017(7) -0.033(7)
C7 0.065(9) 0.033(6) 0.046(7) -0.007(6) -0.002(6) -0.018(6)
C8 0.036(7) 0.045(7) 0.051(8) -0.008(6) -0.005(6) -0.013(6)
C9 0.054(9) 0.052(8) 0.072(10) -0.029(8) -0.004(7) -0.016(7)
C10 0.068(10) 0.076(10) 0.049(8) -0.030(8) 0.000(7) -0.021(8)
C11 0.072(11) 0.076(11) 0.047(8) -0.005(8) 0.000(8) -0.022(9)
C12 0.076(10) 0.040(7) 0.059(9) -0.013(7) 0.001(8) -0.015(7)
C13 0.063(8) 0.040(7) 0.025(6) -0.010(5) 0.008(6) -0.016(6)
C14 0.051(8) 0.031(6) 0.044(7) -0.016(6) -0.001(6) -0.011(6)
C15 0.076(10) 0.044(7) 0.047(7) -0.019(6) 0.004(7) -0.023(7)
C16 0.080(10) 0.047(8) 0.048(8) -0.011(6) -0.006(7) -0.018(7)
C17 0.069(10) 0.044(7) 0.056(9) -0.010(7) 0.008(7) -0.021(7)
C18 0.058(9) 0.042(7) 0.069(9) -0.022(7) -0.001(7) -0.017(7)
C19 0.081(10) 0.035(7) 0.037(7) -0.020(6) 0.000(6) -0.015(6)
C20 0.044(7) 0.061(8) 0.043(7) -0.028(6) 0.011(6) -0.025(6)
C21 0.048(8) 0.054(8) 0.056(8) -0.022(7) 0.010(6) -0.022(6)
C22 0.066(10) 0.062(9) 0.056(9) -0.013(7) 0.009(7) -0.023(8)
C23 0.073(11) 0.088(12) 0.038(8) -0.016(8) 0.004(7) -0.024(9)
C24 0.057(9) 0.067(9) 0.073(10) -0.043(9) 0.000(7) -0.017(7)

loop_
_atom_site_label
_atom_site_type_symbol
_atom_site_fract_x
_atom_site_fract_y
_atom_site_fract_z
_atom_site_U_iso_or_equiv
_atom_site_thermal_displace_type
_atom_site_occupancy
_atom_site_calc_flag
_atom_site_refinement_flags
_atom_site_disorder_group
I1 I -0.00699(12) 0.46529(7) 0.25512(5) 0.0476(3) Uani 1 d . .
I2 I 0.39026(12) 0.77536(7) 0.25596(5) 0.0513(4) Uani 1 d . .
O1 O 0.4827(16) 0.0152(8) 0.3720(6) 0.071(3) Uani 1 d . .
O2 O -0.0144(17) 1.1037(9) 0.3704(6) 0.076(3) Uani 1 d . .
N1 N 0.4774(15) 0.2102(8) 0.2869(6) 0.045(2) Uani 1 d . .
H1A H 0.4620(15) 0.2597(8) 0.2331(6) 0.054 Uiso 1 calc R .
N2 N 0.4220(15) 0.0759(8) 0.2257(7) 0.048(3) Uani 1 d . .
H2A H 0.4101(15) 0.0050(8) 0.2355(7) 0.057 Uiso 1 calc R .
N3 N 0.5279(13) 0.3665(8) 0.3223(6) 0.039(2) Uani 1 d . .
N4 N 0.4068(15) 0.2626(10) 0.1172(7) 0.052(3) Uani 1 d . .
N5 N -0.0832(14) 1.0021(8) 0.2871(6) 0.045(2) Uani 1 d . .
H5A H -0.1018(14) 1.0083(8) 0.2333(6) 0.054 Uiso 1 calc R .
N6 N -0.0545(15) 1.1955(9) 0.2235(6) 0.049(3) Uani 1 d . .
H6A H -0.0310(15) 1.2553(9) 0.2321(6) 0.058 Uiso 1 calc R .
N7 N -0.1135(14) 0.8086(9) 0.3252(6) 0.043(2) Uani 1 d . .
N8 N -0.1234(15) 1.1230(10) 0.1154(7) 0.052(3) Uani 1 d . .
C1 C 0.4610(17) 0.0969(10) 0.3005(8) 0.042(3) Uani 1 d . .
C2 C 0.5157(17) 0.2518(10) 0.3504(8) 0.043(3) Uani 1 d . .
C3 C 0.5449(20) 0.1844(12) 0.4417(9) 0.057(4) Uani 1 d . .
H3A H 0.5369(20) 0.1054(12) 0.4630(9) 0.069 Uiso 1 calc R .
C4 C 0.5848(21) 0.2353(13) 0.4982(8) 0.059(4) Uani 1 d . .
H4B H 0.6065(21) 0.1902(13) 0.5582(8) 0.071 Uiso 1 calc R .
C5 C 0.5936(19) 0.3530(12) 0.4676(9) 0.057(4) Uani 1 d . .
H5B H 0.6174(19) 0.3886(12) 0.5066(9) 0.068 Uiso 1 calc R .
C6 C 0.5667(19) 0.4166(13) 0.3786(9) 0.055(3) Uani 1 d . .
H6B H 0.5755(19) 0.4954(13) 0.3570(9) 0.066 Uiso 1 calc R .
C7 C 0.5015(19) 0.4407(10) 0.2273(8) 0.049(3) Uani 1 d . .
H7A H 0.4747(19) 0.3950(10) 0.1943(8) 0.073 Uiso 1 calc R .
H7B H 0.6112(19) 0.4615(10) 0.2077(8) 0.073 Uiso 1 calc R .
H7C H 0.4015(19) 0.5139(10) 0.2183(8) 0.073 Uiso 1 calc R .
C8 C 0.3986(16) 0.1499(11) 0.1371(8) 0.046(3) Uani 1 d . .
C9 C 0.3652(19) 0.1033(13) 0.0728(10) 0.057(4) Uani 1 d . .
H9A H 0.3578(19) 0.0244(13) 0.0887(10) 0.069 Uiso 1 calc R .
C10 C 0.3443(20) 0.1758(14) -0.0115(9) 0.062(4) Uani 1 d . .
H10A H 0.3237(20) 0.1473(14) -0.0556(9) 0.075 Uiso 1 calc R .
C11 C 0.3532(21) 0.2926(15) -0.0336(10) 0.069(4) Uani 1 d . .
H11A H 0.3362(21) 0.3437(15) -0.0924(10) 0.083 Uiso 1 calc R .
C12 C 0.3863(21) 0.3325(12) 0.0294(9) 0.060(4) Uani 1 d . .
H12A H 0.3958(21) 0.4109(12) 0.0132(9) 0.072 Uiso 1 calc R .
C13 C -0.0495(18) 1.0982(10) 0.3010(7) 0.043(3) Uani 1 d . .
C14 C -0.0899(17) 0.8965(10) 0.3524(8) 0.042(3) Uani 1 d . .
C15 C -0.0697(20) 0.8736(12) 0.4429(8) 0.053(3) Uani 1 d . .
H15A H -0.0498(20) 0.9319(12) 0.4629(8) 0.064 Uiso 1 calc R .
C16 C -0.0791(21) 0.7651(12) 0.5021(9) 0.059(4) Uani 1 d . .
H16A H -0.0682(21) 0.7505(12) 0.5625(9) 0.071 Uiso 1 calc R .
C17 C -0.1049(20) 0.6768(12) 0.4729(9) 0.057(4) Uani 1 d . .
H17A H -0.1095(20) 0.6023(12) 0.5127(9) 0.069 Uiso 1 calc R .
C18 C -0.1233(19) 0.7023(12) 0.3840(9) 0.055(3) Uani 1 d . .
H18A H -0.1433(19) 0.6445(12) 0.3634(9) 0.066 Uiso 1 calc R .
C19 C -0.1293(20) 0.8273(11) 0.2295(7) 0.049(3) Uani 1 d . .
H19A H -0.1200(20) 0.9065(11) 0.1954(7) 0.074 Uiso 1 calc R .
H19B H -0.2455(20) 0.8215(11) 0.2151(7) 0.074 Uiso 1 calc R .
H19C H -0.0326(20) 0.7660(11) 0.2161(7) 0.074 Uiso 1 calc R .
C20 C -0.0912(17) 1.2151(12) 0.1326(8) 0.045(3) Uani 1 d . .
C21 C -0.0888(17) 1.3225(12) 0.0711(9) 0.050(3) Uani 1 d . .
H21A H -0.0645(17) 1.3826(12) 0.0875(9) 0.060 Uiso 1 calc R .
C22 C -0.1232(21) 1.3403(14) -0.0159(10) 0.063(4) Uani 1 d . .
H22A H -0.1232(21) 1.4129(14) -0.0600(10) 0.075 Uiso 1 calc R .
C23 C -0.1577(21) 1.2482(15) -0.0366(9) 0.068(4) Uani 1 d . .
H23A H -0.1818(21) 1.2580(15) -0.0952(9) 0.081 Uiso 1 calc R .
C24 C -0.1562(19) 1.1433(14) 0.0288(10) 0.061(4) Uani 1 d . .
H24A H -0.1789(19) 1.0820(14) 0.0135(10) 0.073 Uiso 1 calc R .

loop_
_geom_bond_atom_site_label_1
_geom_bond_atom_site_label_2
_geom_bond_distance
_geom_bond_site_symmetry_2
_geom_bond_publ_flag
O1 C1 1.220(14) . ?
O2 C13 1.190(14) . ?
N1 C2 1.366(15) . ?
N1 C1 1.372(14) . ?
N2 C1 1.377(15) . ?
N2 C8 1.39(2) . ?
N3 C6 1.34(2) . ?
N3 C2 1.352(14) . ?
N3 C7 1.476(14) . ?
N4 C8 1.33(2) . ?
N4 C12 1.37(2) . ?
N5 C13 1.367(15) . ?
N5 C14 1.375(15) . ?
N6 C13 1.394(15) . ?
N6 C20 1.428(15) . ?
N7 C18 1.35(2) . ?
N7 C14 1.353(14) . ?
N7 C19 1.484(14) . ?
N8 C20 1.34(2) . ?
N8 C24 1.35(2) . ?
C2 C3 1.41(2) . ?
C3 C4 1.36(2) . ?
C4 C5 1.38(2) . ?
C5 C6 1.37(2) . ?
C8 C9 1.41(2) . ?
C9 C10 1.33(2) . ?
C10 C11 1.37(2) . ?
C11 C12 1.33(2) . ?
C14 C15 1.39(2) . ?
C15 C16 1.37(2) . ?
C16 C17 1.38(2) . ?
C17 C18 1.36(2) . ?
C20 C21 1.36(2) . ?
C21 C22 1.37(2) . ?
C22 C23 1.38(2) . ?
C23 C24 1.35(2) . ?

loop_
_cod_related_entry_id
_cod_related_entry_database
_cod_related_entry_code
1 ChemSpider 30658481
